data_4346591
loop_
_publ_author_name
'Tamm, Nadezhda B.'
'Troyanov, Sergey I.'

_publ_section_title
;
 New Isolated-Pentagon-Rule Isomer of C92 Isolated as Trifluoromethyl and
 Chlorido Derivatives: C92(38)(CF3)14/16 and C92(38)Cl20/22.
;
_journal_issue 22
_journal_name_full 'Inorganic chemistry'
_journal_page_first 10527
_journal_page_last 10529
_journal_paper_doi 10.1021/acs.inorgchem.5b01740
_journal_volume 54
_journal_year 2015
_chemical_formula_sum 'C124 H20 F48'
_chemical_formula_weight 2421.40
_space_group_crystal_system monoclinic
_space_group_IT_number 15
_space_group_name_Hall '-C 2yc'
_space_group_name_H-M_alt 'C 1 2/c 1'
_atom_sites_solution_hydrogens geom
_audit_creation_method SHELXL-2014/7
_cell_angle_alpha 90
_cell_angle_beta 101.138(8)
_cell_angle_gamma 90
_cell_formula_units_Z 8
_cell_length_a 28.241(2)
_cell_length_b 14.5149(8)
_cell_length_c 42.573(3)
_cell_measurement_reflns_used 35000
_cell_measurement_temperature 100(2)
_cell_measurement_theta_max 32
_cell_measurement_theta_min 5
_cell_volume 17123(2)
_computing_cell_refinement XDS
_computing_data_collection XDS
_computing_data_reduction XDS
_computing_structure_refinement 'SHELXL-2014/7 (Sheldrick, 2014)'
_computing_structure_solution SHELXD
_diffrn_ambient_temperature 100(2)
_diffrn_measured_fraction_theta_full 0.987
_diffrn_measured_fraction_theta_max 0.892
_diffrn_measurement_device_type MAR225
_diffrn_measurement_method CCD
_diffrn_radiation_type synchrotron
_diffrn_radiation_wavelength 0.85507
_diffrn_reflns_av_R_equivalents 0.0528
_diffrn_reflns_av_unetI/netI 0.0345
_diffrn_reflns_Laue_measured_fraction_full 0.987
_diffrn_reflns_Laue_measured_fraction_max 0.892
_diffrn_reflns_limit_h_max 38
_diffrn_reflns_limit_h_min -38
_diffrn_reflns_limit_k_max 19
_diffrn_reflns_limit_k_min -19
_diffrn_reflns_limit_l_max 57
_diffrn_reflns_limit_l_min -57
_diffrn_reflns_number 120438
_diffrn_reflns_point_group_measured_fraction_full 0.987
_diffrn_reflns_point_group_measured_fraction_max 0.892
_diffrn_reflns_theta_full 30.550
_diffrn_reflns_theta_max 35.845
_diffrn_reflns_theta_min 2.475
_diffrn_source 'BL 14.2 PSF, BESSY, Berlin, Germany'
_exptl_absorpt_coefficient_mu 0.289
_exptl_absorpt_correction_type none
_exptl_crystal_colour orange
_exptl_crystal_density_diffrn 1.879
_exptl_crystal_description plate
_exptl_crystal_F_000 9568
_exptl_crystal_size_max 0.030
_exptl_crystal_size_mid 0.030
_exptl_crystal_size_min 0.010
_refine_diff_density_max 0.904
_refine_diff_density_min -0.759
_refine_diff_density_rms 0.083
_refine_ls_extinction_method none
_refine_ls_goodness_of_fit_ref 1.033
_refine_ls_hydrogen_treatment constr
_refine_ls_matrix_type full
_refine_ls_number_parameters 1566
_refine_ls_number_reflns 20561
_refine_ls_number_restraints 0
_refine_ls_restrained_S_all 1.033
_refine_ls_R_factor_all 0.0908
_refine_ls_R_factor_gt 0.0662
_refine_ls_shift/su_max 0.004
_refine_ls_shift/su_mean 0.000
_refine_ls_structure_factor_coef Fsqd
_refine_ls_weighting_details 'w=1/[\s^2^(Fo^2^)+(0.0800P)^2^+65.0000P] where P=(Fo^2^+2Fc^2^)/3'
_refine_ls_weighting_scheme calc
_refine_ls_wR_factor_gt 0.1645
_refine_ls_wR_factor_ref 0.1768
_reflns_Friedel_coverage 0.000
_reflns_number_gt 15256
_reflns_number_total 20561
_reflns_threshold_expression 'I > 2\s(I)'
_cod_data_source_file ic5b01740_si_007.cif
_cod_data_source_block F8P27
_cod_original_sg_symbol_H-M 'C 2/c'
_cod_database_code 4346591
_shelx_shelxl_version_number 2014/7
_shelx_space_group_comment
;
The symmetry employed for this shelxl refinement is uniquely defined
by the following loop, which should always be used as a source of
symmetry information in preference to the above space-group names.
They are only intended as comments.
;
_shelx_estimated_absorpt_t_min 0.995
_shelx_estimated_absorpt_t_max 0.998

loop_
_space_group_symop_operation_xyz
'x, y, z'
'-x, y, -z+1/2'
'x+1/2, y+1/2, z'
'-x+1/2, y+1/2, -z+1/2'
'-x, -y, -z'
'x, -y, z-1/2'
'-x+1/2, -y+1/2, -z'
'x+1/2, -y+1/2, z-1/2'

loop_
_atom_site_label
_atom_site_type_symbol
_atom_site_fract_x
_atom_site_fract_y
_atom_site_fract_z
_atom_site_U_iso_or_equiv
_atom_site_adp_type
_atom_site_occupancy
_atom_site_site_symmetry_order
_atom_site_calc_flag
_atom_site_refinement_flags_posn
_atom_site_refinement_flags_adp
_atom_site_refinement_flags_occupancy
F1 F 0.38660(7) 0.32170(17) 0.42193(6) 0.0513(6) Uani 1 1 d . . .
F2 F 0.34822(7) 0.22853(14) 0.44607(5) 0.0399(5) Uani 1 1 d . . .
F3 F 0.35298(9) 0.20287(19) 0.39725(5) 0.0637(8) Uani 1 1 d . . .
F4 F 0.21871(8) 0.05469(13) 0.43531(5) 0.0457(5) Uani 1 1 d . . .
F5 F 0.28438(8) 0.10353(13) 0.42376(5) 0.0395(5) Uani 1 1 d . . .
F6 F 0.26744(10) 0.13856(15) 0.46908(5) 0.0555(7) Uani 1 1 d . . .
F7 F 0.10685(9) 0.17919(13) 0.48860(5) 0.0461(5) Uani 1 1 d . . .
F8 F 0.17757(10) 0.12991(15) 0.48555(5) 0.0525(6) Uani 1 1 d . . .
F9 F 0.11528(10) 0.07481(13) 0.45435(5) 0.0551(6) Uani 1 1 d . . .
F10 F 0.19697(7) 0.72429(12) 0.51524(4) 0.0299(4) Uani 1 1 d . . .
F11 F 0.15339(6) 0.61446(14) 0.52846(4) 0.0325(4) Uani 1 1 d . . .
F12 F 0.22795(6) 0.59134(13) 0.52641(4) 0.0298(4) Uani 1 1 d . . .
F13 F 0.32442(8) 0.22131(15) 0.32897(5) 0.0458(5) Uani 1 1 d . . .
F14 F 0.37698(7) 0.32573(17) 0.34399(5) 0.0494(6) Uani 1 1 d . . .
F15 F 0.33781(8) 0.32404(17) 0.29567(5) 0.0488(6) Uani 1 1 d . . .
F16 F 0.08277(10) 0.04331(14) 0.38980(6) 0.0515(6) Uani 1 1 d . . .
F17 F 0.03052(8) 0.09697(15) 0.35052(6) 0.0493(5) Uani 1 1 d . . .
F18 F 0.10133(9) 0.05822(14) 0.34349(5) 0.0487(6) Uani 1 1 d . . .
F19 F 0.12108(7) 0.81237(12) 0.48939(4) 0.0326(4) Uani 1 1 d . . .
F20 F 0.09362(6) 0.89825(12) 0.44961(4) 0.0301(4) Uani 1 1 d . . .
F21 F 0.16965(7) 0.89884(13) 0.46939(5) 0.0355(4) Uani 1 1 d . . .
F22 F 0.37495(7) 0.49778(16) 0.31273(5) 0.0435(5) Uani 1 1 d . . .
F23 F 0.35596(6) 0.64164(14) 0.30804(5) 0.0379(4) Uani 1 1 d . . .
F24 F 0.32827(7) 0.54702(15) 0.27008(4) 0.0373(4) Uani 1 1 d . . .
F25 F 0.16713(17) 0.2020(3) 0.27096(10) 0.0443(11) Uani 0.669(8) 1 d . . P
F26 F 0.24343(12) 0.2232(3) 0.27570(8) 0.0462(13) Uani 0.669(8) 1 d . . P
F27 F 0.19496(17) 0.2940(2) 0.23952(6) 0.0418(12) Uani 0.669(8) 1 d . . P
F25A F 0.2383(3) 0.2798(6) 0.2543(2) 0.062(4) Uani 0.331(8) 1 d . . P
F26A F 0.1620(3) 0.2762(5) 0.24400(17) 0.051(3) Uani 0.331(8) 1 d . . P
F27A F 0.2004(5) 0.1888(5) 0.27963(19) 0.062(3) Uani 0.331(8) 1 d . . P
F28 F -0.06079(7) 0.49810(14) 0.40730(5) 0.0392(5) Uani 1 1 d . . .
F29 F -0.08587(6) 0.58557(16) 0.36700(4) 0.0403(5) Uani 1 1 d . . .
F30 F -0.05216(6) 0.64412(14) 0.41210(5) 0.0358(4) Uani 1 1 d . . .
F31 F 0.00626(6) 0.81140(12) 0.43108(4) 0.0304(4) Uani 1 1 d . . .
F32 F 0.01895(7) 0.90510(12) 0.39463(5) 0.0360(4) Uani 1 1 d . . .
F33 F -0.03655(6) 0.80358(15) 0.38390(5) 0.0382(5) Uani 1 1 d . . .
F34 F 0.22398(8) 0.97137(14) 0.33781(6) 0.0476(5) Uani 1 1 d . . .
F35 F 0.29388(7) 0.90657(14) 0.34619(5) 0.0442(5) Uani 1 1 d . . .
F36 F 0.26044(8) 0.94201(14) 0.38584(5) 0.0430(5) Uani 1 1 d . . .
F37 F 0.17201(10) 0.44607(17) 0.21894(5) 0.0580(7) Uani 1 1 d . . .
F38 F 0.18270(10) 0.58722(16) 0.22250(5) 0.0549(6) Uani 1 1 d . . .
F39 F 0.2456(5) 0.5196(6) 0.2300(3) 0.050(2) Uani 0.5 1 d . . P
F39A F 0.2422(4) 0.4784(6) 0.2288(3) 0.051(3) Uani 0.5 1 d . . P
F40 F -0.03506(7) 0.5012(2) 0.27592(5) 0.0572(7) Uani 1 1 d . . .
F41 F -0.04905(8) 0.64296(19) 0.28445(6) 0.0596(7) Uani 1 1 d . . .
F42 F -0.07824(6) 0.53731(18) 0.30977(5) 0.0468(6) Uani 1 1 d . . .
F43 F -0.03674(7) 0.80182(17) 0.31459(5) 0.0477(6) Uani 1 1 d . . .
F44 F 0.00988(7) 0.82871(15) 0.28155(4) 0.0409(5) Uani 1 1 d . . .
F45 F 0.01663(8) 0.90840(14) 0.32481(4) 0.0400(5) Uani 1 1 d . . .
F46 F 0.08993(8) 0.92746(14) 0.29037(5) 0.0427(5) Uani 1 1 d . . .
F47 F 0.16246(8) 0.92695(16) 0.28344(6) 0.0542(6) Uani 1 1 d . . .
F48 F 0.10903(9) 0.84842(15) 0.25222(4) 0.0492(6) Uani 1 1 d . . .
C1 C 0.23785(11) 0.30432(19) 0.44174(6) 0.0248(6) Uani 1 1 d . . .
C2 C 0.20544(10) 0.35149(19) 0.45923(6) 0.0227(5) Uani 1 1 d . . .
C3 C 0.21364(10) 0.44911(19) 0.46712(6) 0.0211(5) Uani 1 1 d . . .
C4 C 0.25052(9) 0.50015(19) 0.45495(6) 0.0202(5) Uani 1 1 d . . .
C5 C 0.28080(10) 0.4492(2) 0.43980(6) 0.0229(5) Uani 1 1 d . . .
C6 C 0.27489(10) 0.3523(2) 0.43372(6) 0.0244(6) Uani 1 1 d . . .
C7 C 0.30113(10) 0.3258(2) 0.40611(6) 0.0262(6) Uani 1 1 d . . .
C8 C 0.26353(10) 0.2818(2) 0.37935(7) 0.0247(6) Uani 1 1 d . . .
C9 C 0.22790(11) 0.2306(2) 0.38845(7) 0.0263(6) Uani 1 1 d . . .
C10 C 0.22171(12) 0.2153(2) 0.42335(7) 0.0275(6) Uani 1 1 d . . .
C11 C 0.16686(12) 0.20175(19) 0.41850(7) 0.0289(6) Uani 1 1 d . . .
C12 C 0.13813(12) 0.2264(2) 0.44345(7) 0.0285(6) Uani 1 1 d . . .
C13 C 0.15977(11) 0.31431(19) 0.46033(6) 0.0238(6) Uani 1 1 d . . .
C14 C 0.12123(10) 0.37247(18) 0.46332(6) 0.0217(5) Uani 1 1 d . . .
C15 C 0.12974(10) 0.46354(18) 0.47142(6) 0.0201(5) Uani 1 1 d . . .
C16 C 0.17648(10) 0.49902(18) 0.47607(6) 0.0197(5) Uani 1 1 d . . .
C17 C 0.17391(9) 0.60328(18) 0.47680(6) 0.0175(5) Uani 1 1 d . . .
C18 C 0.20639(9) 0.64849(18) 0.45691(6) 0.0178(5) Uani 1 1 d . . .
C19 C 0.24495(9) 0.59879(19) 0.44764(6) 0.0194(5) Uani 1 1 d . . .
C20 C 0.26812(9) 0.63859(19) 0.42332(6) 0.0203(5) Uani 1 1 d . . .
C21 C 0.29672(9) 0.5810(2) 0.40635(6) 0.0228(5) Uani 1 1 d . . .
C22 C 0.30394(9) 0.4891(2) 0.41577(6) 0.0236(6) Uani 1 1 d . . .
C23 C 0.31322(10) 0.4199(2) 0.39488(7) 0.0254(6) Uani 1 1 d . . .
C24 C 0.31284(9) 0.4407(2) 0.36327(7) 0.0242(6) Uani 1 1 d . . .
C25 C 0.29447(10) 0.3735(2) 0.33602(6) 0.0240(6) Uani 1 1 d . . .
C26 C 0.25579(10) 0.31392(19) 0.34703(7) 0.0237(6) Uani 1 1 d . . .
C27 C 0.21107(10) 0.30132(19) 0.32692(6) 0.0233(5) Uani 1 1 d . . .
C28 C 0.17266(11) 0.25666(19) 0.33776(7) 0.0243(6) Uani 1 1 d . . .
C29 C 0.18352(11) 0.21627(19) 0.36799(7) 0.0260(6) Uani 1 1 d . . .
C30 C 0.14788(12) 0.19463(19) 0.38731(7) 0.0275(6) Uani 1 1 d . . .
C31 C 0.09545(12) 0.1949(2) 0.37261(7) 0.0293(6) Uani 1 1 d . . .
C32 C 0.06871(11) 0.2466(2) 0.39524(7) 0.0273(6) Uani 1 1 d . . .
C33 C 0.08801(11) 0.26180(19) 0.42667(7) 0.0275(6) Uani 1 1 d . . .
C34 C 0.07790(10) 0.34748(19) 0.44099(6) 0.0234(5) Uani 1 1 d . . .
C35 C 0.04717(10) 0.41559(19) 0.42472(6) 0.0212(5) Uani 1 1 d . . .
C36 C 0.05647(9) 0.51363(18) 0.43358(6) 0.0185(5) Uani 1 1 d . . .
C37 C 0.09588(9) 0.53385(18) 0.45797(6) 0.0175(5) Uani 1 1 d . . .
C38 C 0.12014(9) 0.61844(18) 0.46025(6) 0.0167(5) Uani 1 1 d . . .
C39 C 0.10339(9) 0.68857(17) 0.43943(6) 0.0163(5) Uani 1 1 d . . .
C40 C 0.13806(9) 0.76844(17) 0.43843(6) 0.0176(5) Uani 1 1 d . . .
C41 C 0.19023(9) 0.73109(18) 0.44224(6) 0.0178(5) Uani 1 1 d . . .
C42 C 0.21207(9) 0.76822(18) 0.41831(6) 0.0198(5) Uani 1 1 d . . .
C43 C 0.25156(9) 0.72515(19) 0.40900(6) 0.0214(5) Uani 1 1 d . . .
C44 C 0.26021(10) 0.7482(2) 0.37786(7) 0.0230(5) Uani 1 1 d . . .
C45 C 0.28321(9) 0.6878(2) 0.36105(7) 0.0234(5) Uani 1 1 d . . .
C46 C 0.30258(9) 0.6033(2) 0.37457(6) 0.0233(6) Uani 1 1 d . . .
C47 C 0.30937(9) 0.5320(2) 0.35354(6) 0.0237(6) Uani 1 1 d . . .
C48 C 0.29488(10) 0.5386(2) 0.31704(7) 0.0248(6) Uani 1 1 d . . .
C49 C 0.27278(10) 0.4427(2) 0.30988(6) 0.0228(5) Uani 1 1 d . . .
C50 C 0.23086(10) 0.4285(2) 0.29005(6) 0.0229(5) Uani 1 1 d . . .
C51 C 0.19908(10) 0.3451(2) 0.29373(6) 0.0236(5) Uani 1 1 d . . .
C52 C 0.15013(10) 0.3928(2) 0.29010(6) 0.0228(5) Uani 1 1 d . . .
C53 C 0.11205(10) 0.3621(2) 0.30508(6) 0.0225(5) Uani 1 1 d . . .
C54 C 0.12104(10) 0.2819(2) 0.32563(6) 0.0249(6) Uani 1 1 d . . .
C55 C 0.08693(11) 0.2580(2) 0.34338(7) 0.0263(6) Uani 1 1 d . . .
C56 C 0.04854(10) 0.3198(2) 0.34554(7) 0.0255(6) Uani 1 1 d . . .
C57 C 0.03886(10) 0.3154(2) 0.37772(7) 0.0264(6) Uani 1 1 d . . .
C58 C 0.02538(9) 0.3960(2) 0.39199(7) 0.0229(5) Uani 1 1 d . . .
C59 C 0.00871(9) 0.4704(2) 0.37105(6) 0.0222(5) Uani 1 1 d . . .
C60 C -0.00042(9) 0.5656(2) 0.38286(6) 0.0208(5) Uani 1 1 d . . .
C61 C 0.03854(9) 0.58742(18) 0.41237(6) 0.0181(5) Uani 1 1 d . . .
C62 C 0.06095(9) 0.67396(18) 0.41558(6) 0.0171(5) Uani 1 1 d . . .
C63 C 0.04494(9) 0.74952(19) 0.38992(6) 0.0189(5) Uani 1 1 d . . .
C64 C 0.08948(9) 0.79740(18) 0.38277(6) 0.0196(5) Uani 1 1 d . . .
C65 C 0.13126(10) 0.80669(17) 0.40474(6) 0.0188(5) Uani 1 1 d . . .
C66 C 0.17531(10) 0.81477(18) 0.39479(6) 0.0203(5) Uani 1 1 d . . .
C67 C 0.17762(10) 0.82131(18) 0.36238(7) 0.0219(5) Uani 1 1 d . . .
C68 C 0.22797(10) 0.8142(2) 0.35462(7) 0.0244(6) Uani 1 1 d . . .
C69 C 0.22648(10) 0.7629(2) 0.32309(7) 0.0250(6) Uani 1 1 d . . .
C70 C 0.26199(10) 0.6938(2) 0.32696(7) 0.0238(6) Uani 1 1 d . . .
C71 C 0.25823(10) 0.6156(2) 0.30745(6) 0.0228(5) Uani 1 1 d . . .
C72 C 0.21473(10) 0.6003(2) 0.28605(6) 0.0234(6) Uani 1 1 d . . .
C73 C 0.20065(10) 0.5059(2) 0.27170(6) 0.0239(6) Uani 1 1 d . . .
C74 C 0.15106(10) 0.4797(2) 0.27849(6) 0.0221(5) Uani 1 1 d . . .
C75 C 0.11520(10) 0.5455(2) 0.28226(6) 0.0223(5) Uani 1 1 d . . .
C76 C 0.07583(9) 0.5186(2) 0.29649(6) 0.0219(5) Uani 1 1 d . . .
C77 C 0.07317(9) 0.4234(2) 0.30650(6) 0.0222(5) Uani 1 1 d . . .
C78 C 0.04115(10) 0.4002(2) 0.32772(6) 0.0247(6) Uani 1 1 d . . .
C79 C 0.01504(9) 0.4708(2) 0.34000(7) 0.0237(6) Uani 1 1 d . . .
C80 C 0.00670(9) 0.5640(2) 0.32452(6) 0.0245(6) Uani 1 1 d . . .
C81 C 0.00577(9) 0.6242(2) 0.35396(6) 0.0218(5) Uani 1 1 d . . .
C82 C 0.02596(9) 0.7063(2) 0.35730(6) 0.0206(5) Uani 1 1 d . . .
C83 C 0.04588(10) 0.7535(2) 0.33055(6) 0.0234(6) Uani 1 1 d . . .
C84 C 0.09095(10) 0.79867(19) 0.35006(6) 0.0213(5) Uani 1 1 d . . .
C85 C 0.13493(10) 0.81208(18) 0.33969(6) 0.0221(5) Uani 1 1 d . . .
C86 C 0.13558(10) 0.7897(2) 0.30462(7) 0.0252(6) Uani 1 1 d . . .
C87 C 0.18445(10) 0.7487(2) 0.30151(6) 0.0237(6) Uani 1 1 d . . .
C88 C 0.17804(10) 0.6655(2) 0.28449(6) 0.0244(6) Uani 1 1 d . . .
C89 C 0.12737(10) 0.6391(2) 0.28157(6) 0.0234(6) Uani 1 1 d . . .
C90 C 0.10260(10) 0.7063(2) 0.29489(6) 0.0245(6) Uani 1 1 d . . .
C91 C 0.06259(9) 0.6822(2) 0.30837(6) 0.0226(5) Uani 1 1 d . . .
C92 C 0.04844(9) 0.5905(2) 0.30813(6) 0.0225(5) Uani 1 1 d . . .
C93 C 0.34781(12) 0.2690(2) 0.41793(7) 0.0336(7) Uani 1 1 d . . .
C94 C 0.24849(14) 0.1269(2) 0.43831(7) 0.0355(7) Uani 1 1 d . . .
C95 C 0.13428(15) 0.1507(2) 0.46821(8) 0.0387(8) Uani 1 1 d . . .
C96 C 0.18785(10) 0.63464(19) 0.51211(6) 0.0208(5) Uani 1 1 d . . .
C97 C 0.33403(11) 0.3106(2) 0.32578(7) 0.0306(7) Uani 1 1 d . . .
C98 C 0.07715(14) 0.0967(2) 0.36395(9) 0.0386(8) Uani 1 1 d . . .
C99 C 0.13095(10) 0.84534(18) 0.46221(7) 0.0218(5) Uani 1 1 d . . .
C100 C 0.33918(10) 0.5562(2) 0.30170(7) 0.0299(6) Uani 1 1 d . . .
C101 C 0.20054(11) 0.2673(2) 0.26883(7) 0.0303(6) Uani 1 1 d . . .
C102 C -0.05071(10) 0.5736(2) 0.39224(7) 0.0260(6) Uani 1 1 d . . .
C103 C 0.00779(10) 0.8183(2) 0.40015(7) 0.0240(6) Uani 1 1 d . . .
C104 C 0.25174(12) 0.9102(2) 0.35600(8) 0.0331(7) Uani 1 1 d . . .
C105 C 0.20061(11) 0.5088(2) 0.23503(7) 0.0290(6) Uani 1 1 d . . .
C106 C -0.04000(11) 0.5627(3) 0.29855(7) 0.0354(7) Uani 1 1 d . . .
C107 C 0.00840(11) 0.8242(2) 0.31256(7) 0.0317(7) Uani 1 1 d . . .
C108 C 0.12402(12) 0.8749(2) 0.28229(7) 0.0324(7) Uani 1 1 d . . .
C109 C 0.08950(15) -0.2502(4) 0.62112(14) 0.0695(15) Uani 1 1 d . . .
C110 C 0.06818(16) -0.1649(5) 0.62338(15) 0.0746(16) Uani 1 1 d . . .
H110 H 0.0574 -0.1499 0.6425 0.089 Uiso 1 1 calc R U .
C111 C 0.06206(19) -0.1013(5) 0.59897(15) 0.0778(16) Uani 1 1 d . . .
H111 H 0.0472 -0.0439 0.6016 0.093 Uiso 1 1 calc R U .
C112 C 0.0774(2) -0.1200(4) 0.57059(14) 0.0766(15) Uani 1 1 d . . .
C113 C 0.09908(18) -0.2050(4) 0.56806(14) 0.0701(14) Uani 1 1 d . . .
H113 H 0.1103 -0.2199 0.5490 0.084 Uiso 1 1 calc R U .
C114 C 0.10466(17) -0.2679(4) 0.59270(15) 0.0697(14) Uani 1 1 d . . .
H114 H 0.1194 -0.3255 0.5901 0.084 Uiso 1 1 calc R U .
C115 C 0.0752(6) -0.3029(10) 0.6690(3) 0.067(4) Uani 0.35 1 d . . P
C015 C 0.0961(2) -0.3179(5) 0.64821(18) 0.0551(17) Uani 0.65 1 d . . P
C116 C 0.0715(4) -0.0512(6) 0.54342(19) 0.122(3) Uani 1 1 d . . .
H11D H 0.1018 -0.0469 0.5354 0.183 Uiso 1 1 calc R U .
H11E H 0.0635 0.0093 0.5511 0.183 Uiso 1 1 calc R U .
H11F H 0.0456 -0.0715 0.5261 0.183 Uiso 1 1 calc R U .
C117 C 0.49596(17) 0.0974(3) 0.49987(11) 0.0552(10) Uiso 1 1 d . . .
C118 C 0.46050(16) 0.0418(3) 0.48212(11) 0.0548(10) Uiso 1 1 d . . .
C119 C 0.46396(17) -0.0524(3) 0.48194(11) 0.0558(10) Uiso 1 1 d . . .
C120 C 0.4934(2) 0.2024(4) 0.49956(15) 0.0801(15) Uiso 1 1 d . . .
C121 C 0.4832(2) 0.3791(4) 0.75894(15) 0.0796(15) Uiso 1 1 d . . .
C122 C 0.5000 0.2118(6) 0.7500 0.082(2) Uiso 1 2 d S . P
C123 C 0.4787(4) 0.2679(7) 0.7609(3) 0.062(2) Uiso 0.5 1 d . . P
C124 C 0.4516(5) 0.4316(10) 0.7725(3) 0.089(4) Uiso 0.5 1 d . . P
C125 C 0.5432(5) 0.3323(11) 0.7257(4) 0.096(4) Uiso 0.5 1 d . . P
C126 C 0.5668(7) 0.1691(15) 0.7212(5) 0.138(6) Uiso 0.5 1 d . . P
C127 C 0.5395(5) 0.2441(10) 0.7307(3) 0.082(3) Uiso 0.5 1 d . . P

loop_
_atom_site_aniso_label
_atom_site_aniso_U_11
_atom_site_aniso_U_22
_atom_site_aniso_U_33
_atom_site_aniso_U_23
_atom_site_aniso_U_13
_atom_site_aniso_U_12
F1 0.0251(9) 0.0676(15) 0.0597(14) 0.0154(12) 0.0045(9) 0.0189(10)
F2 0.0384(10) 0.0469(11) 0.0322(10) 0.0066(8) 0.0016(8) 0.0222(9)
F3 0.0602(14) 0.0881(18) 0.0365(12) -0.0222(12) -0.0066(10) 0.0560(14)
F4 0.0624(14) 0.0277(10) 0.0519(12) 0.0096(9) 0.0231(11) 0.0152(9)
F5 0.0490(11) 0.0322(10) 0.0368(10) -0.0011(8) 0.0072(9) 0.0202(8)
F6 0.0973(19) 0.0417(12) 0.0239(10) 0.0037(8) 0.0028(11) 0.0324(12)
F7 0.0791(15) 0.0293(10) 0.0390(11) 0.0082(8) 0.0346(11) 0.0062(10)
F8 0.0803(17) 0.0446(12) 0.0352(11) 0.0168(9) 0.0179(11) 0.0255(11)
F9 0.102(2) 0.0206(9) 0.0495(13) 0.0005(9) 0.0331(13) -0.0056(11)
F10 0.0425(10) 0.0269(9) 0.0186(8) -0.0086(6) 0.0015(7) 0.0022(7)
F11 0.0317(9) 0.0532(11) 0.0149(8) -0.0057(7) 0.0099(7) -0.0018(8)
F12 0.0284(8) 0.0379(10) 0.0186(8) -0.0042(7) -0.0064(7) 0.0125(7)
F13 0.0469(12) 0.0442(12) 0.0505(12) -0.0094(9) 0.0203(10) 0.0171(9)
F14 0.0271(9) 0.0746(15) 0.0445(12) -0.0197(11) 0.0015(9) 0.0222(10)
F15 0.0475(12) 0.0741(15) 0.0297(10) -0.0002(10) 0.0199(9) 0.0290(11)
F16 0.0813(16) 0.0267(10) 0.0510(13) -0.0025(9) 0.0244(12) -0.0125(10)
F17 0.0500(12) 0.0403(11) 0.0595(14) -0.0199(10) 0.0152(11) -0.0163(10)
F18 0.0656(14) 0.0336(10) 0.0539(13) -0.0235(9) 0.0288(11) -0.0111(10)
F19 0.0519(11) 0.0296(9) 0.0201(8) -0.0016(7) 0.0166(8) 0.0083(8)
F20 0.0341(9) 0.0262(8) 0.0306(9) -0.0023(7) 0.0075(7) 0.0133(7)
F21 0.0316(9) 0.0317(9) 0.0451(11) -0.0179(8) 0.0126(8) -0.0049(7)
F22 0.0249(9) 0.0644(14) 0.0460(11) 0.0082(10) 0.0188(8) 0.0140(9)
F23 0.0267(9) 0.0500(12) 0.0413(11) -0.0111(9) 0.0175(8) -0.0079(8)
F24 0.0363(10) 0.0560(12) 0.0242(9) -0.0053(8) 0.0174(8) -0.0025(9)
F25 0.057(2) 0.042(2) 0.039(2) -0.0231(16) 0.0224(19) -0.0131(18)
F26 0.047(2) 0.054(2) 0.037(2) -0.0184(17) 0.0051(15) 0.0249(16)
F27 0.067(3) 0.0428(18) 0.0163(13) -0.0080(11) 0.0094(15) 0.0090(17)
F25A 0.054(5) 0.085(6) 0.058(6) -0.045(5) 0.035(5) -0.014(4)
F26A 0.056(5) 0.057(4) 0.033(4) -0.031(3) -0.007(3) 0.006(4)
F27A 0.121(11) 0.032(4) 0.034(4) -0.012(3) 0.022(5) -0.003(5)
F28 0.0290(9) 0.0483(12) 0.0460(11) 0.0035(9) 0.0217(9) -0.0028(8)
F29 0.0147(8) 0.0770(15) 0.0283(9) -0.0042(9) 0.0021(7) 0.0054(8)
F30 0.0212(8) 0.0518(12) 0.0373(10) -0.0147(9) 0.0125(7) 0.0019(8)
F31 0.0344(9) 0.0383(10) 0.0213(8) 0.0035(7) 0.0124(7) 0.0164(8)
F32 0.0398(10) 0.0290(9) 0.0455(11) 0.0103(8) 0.0237(9) 0.0151(8)
F33 0.0195(8) 0.0570(12) 0.0373(10) -0.0057(9) 0.0037(7) 0.0158(8)
F34 0.0577(13) 0.0317(10) 0.0577(13) 0.0127(9) 0.0222(11) -0.0015(9)
F35 0.0435(11) 0.0429(11) 0.0553(13) -0.0071(9) 0.0320(10) -0.0176(9)
F36 0.0592(13) 0.0351(10) 0.0405(11) -0.0114(8) 0.0241(10) -0.0176(9)
F37 0.0963(19) 0.0598(14) 0.0207(9) -0.0132(9) 0.0182(11) -0.0251(13)
F38 0.0991(19) 0.0478(13) 0.0178(9) 0.0047(8) 0.0115(11) 0.0097(12)
F39 0.033(3) 0.095(7) 0.026(3) 0.010(5) 0.017(2) 0.009(5)
F39A 0.028(3) 0.110(8) 0.017(2) -0.003(5) 0.011(2) 0.014(5)
F40 0.0263(10) 0.113(2) 0.0282(10) -0.0288(12) -0.0058(8) 0.0129(11)
F41 0.0384(12) 0.0822(18) 0.0468(13) 0.0213(12) -0.0198(10) 0.0065(12)
F42 0.0162(8) 0.0904(17) 0.0321(10) -0.0136(11) 0.0003(8) -0.0034(9)
F43 0.0251(9) 0.0709(15) 0.0466(12) 0.0247(11) 0.0058(9) 0.0208(9)
F44 0.0481(11) 0.0571(13) 0.0172(8) 0.0116(8) 0.0056(8) 0.0264(10)
F45 0.0494(11) 0.0400(11) 0.0302(10) 0.0068(8) 0.0068(9) 0.0258(9)
F46 0.0588(13) 0.0406(11) 0.0349(10) 0.0172(8) 0.0246(10) 0.0239(10)
F47 0.0519(13) 0.0497(13) 0.0632(15) 0.0331(11) 0.0172(11) -0.0005(10)
F48 0.0826(16) 0.0490(12) 0.0189(9) 0.0137(8) 0.0170(10) 0.0204(11)
C1 0.0357(15) 0.0243(13) 0.0135(12) 0.0021(10) 0.0026(11) 0.0142(11)
C2 0.0326(14) 0.0237(13) 0.0110(11) 0.0018(9) 0.0019(11) 0.0120(11)
C3 0.0252(13) 0.0263(13) 0.0103(11) 0.0012(9) -0.0005(10) 0.0105(10)
C4 0.0191(12) 0.0293(14) 0.0100(11) -0.0021(9) -0.0025(9) 0.0085(10)
C5 0.0190(12) 0.0349(15) 0.0125(11) -0.0006(10) -0.0025(10) 0.0105(11)
C6 0.0268(13) 0.0314(14) 0.0137(12) -0.0003(10) 0.0008(11) 0.0165(11)
C7 0.0249(13) 0.0370(16) 0.0163(12) -0.0021(11) 0.0029(11) 0.0152(12)
C8 0.0284(13) 0.0269(14) 0.0191(13) -0.0049(10) 0.0054(11) 0.0140(11)
C9 0.0379(15) 0.0230(13) 0.0191(13) -0.0012(10) 0.0078(12) 0.0150(11)
C10 0.0409(16) 0.0230(13) 0.0199(13) -0.0004(10) 0.0091(12) 0.0127(12)
C11 0.0454(17) 0.0184(13) 0.0256(14) 0.0011(11) 0.0133(13) 0.0078(12)
C12 0.0453(17) 0.0202(13) 0.0233(14) 0.0009(11) 0.0147(13) 0.0043(12)
C13 0.0392(16) 0.0196(12) 0.0130(11) 0.0031(9) 0.0059(11) 0.0085(11)
C14 0.0319(14) 0.0216(12) 0.0132(11) 0.0040(9) 0.0086(11) 0.0032(11)
C15 0.0277(13) 0.0229(13) 0.0114(11) 0.0025(9) 0.0079(10) 0.0056(10)
C16 0.0263(13) 0.0232(13) 0.0091(11) 0.0013(9) 0.0027(10) 0.0078(10)
C17 0.0202(12) 0.0217(12) 0.0105(11) -0.0009(9) 0.0029(9) 0.0066(9)
C18 0.0159(11) 0.0247(13) 0.0120(11) -0.0040(9) 0.0008(9) 0.0020(9)
C19 0.0155(11) 0.0292(14) 0.0117(11) -0.0059(10) -0.0016(9) 0.0032(10)
C20 0.0124(11) 0.0318(14) 0.0160(12) -0.0068(10) 0.0008(9) -0.0012(10)
C21 0.0125(11) 0.0352(15) 0.0196(13) -0.0055(11) 0.0004(10) 0.0025(10)
C22 0.0138(11) 0.0387(16) 0.0160(12) -0.0059(11) -0.0026(10) 0.0084(10)
C23 0.0167(12) 0.0374(16) 0.0219(13) -0.0048(11) 0.0030(11) 0.0110(11)
C24 0.0130(11) 0.0398(16) 0.0205(13) -0.0071(11) 0.0049(10) 0.0085(11)
C25 0.0196(12) 0.0365(15) 0.0163(12) -0.0046(11) 0.0041(10) 0.0082(11)
C26 0.0253(13) 0.0259(13) 0.0210(13) -0.0050(10) 0.0069(11) 0.0111(11)
C27 0.0273(13) 0.0254(13) 0.0181(12) -0.0068(10) 0.0070(11) 0.0079(11)
C28 0.0320(14) 0.0223(13) 0.0198(13) -0.0076(10) 0.0081(11) 0.0039(11)
C29 0.0375(15) 0.0188(12) 0.0235(13) -0.0051(10) 0.0104(12) 0.0056(11)
C30 0.0398(16) 0.0180(13) 0.0272(14) -0.0032(11) 0.0126(13) 0.0022(11)
C31 0.0386(16) 0.0245(14) 0.0269(14) -0.0069(11) 0.0121(13) -0.0051(12)
C32 0.0343(15) 0.0225(13) 0.0285(14) -0.0056(11) 0.0147(12) -0.0078(11)
C33 0.0384(16) 0.0206(13) 0.0272(14) -0.0002(11) 0.0154(13) -0.0037(11)
C34 0.0317(14) 0.0228(13) 0.0189(12) 0.0000(10) 0.0131(11) -0.0014(11)
C35 0.0229(12) 0.0249(13) 0.0188(12) -0.0006(10) 0.0113(10) -0.0036(10)
C36 0.0182(11) 0.0226(12) 0.0169(12) -0.0007(9) 0.0088(10) 0.0006(9)
C37 0.0206(12) 0.0236(12) 0.0099(10) 0.0009(9) 0.0072(9) 0.0045(10)
C38 0.0185(11) 0.0224(12) 0.0103(10) -0.0020(9) 0.0056(9) 0.0045(9)
C39 0.0184(11) 0.0187(12) 0.0138(11) -0.0016(9) 0.0077(9) 0.0036(9)
C40 0.0202(12) 0.0191(12) 0.0140(11) -0.0007(9) 0.0045(10) 0.0036(9)
C41 0.0162(11) 0.0209(12) 0.0161(12) -0.0056(9) 0.0028(10) 0.0008(9)
C42 0.0196(12) 0.0208(12) 0.0196(12) -0.0052(10) 0.0051(10) -0.0026(10)
C43 0.0171(11) 0.0289(14) 0.0185(12) -0.0066(10) 0.0046(10) -0.0039(10)
C44 0.0181(12) 0.0285(14) 0.0241(13) -0.0060(11) 0.0085(11) -0.0065(10)
C45 0.0149(11) 0.0345(15) 0.0218(13) -0.0038(11) 0.0064(10) -0.0051(10)
C46 0.0122(11) 0.0382(16) 0.0204(13) -0.0051(11) 0.0051(10) -0.0007(10)
C47 0.0128(11) 0.0394(16) 0.0201(13) -0.0043(11) 0.0059(10) 0.0027(10)
C48 0.0181(12) 0.0386(16) 0.0195(13) -0.0052(11) 0.0079(10) 0.0014(11)
C49 0.0190(12) 0.0340(15) 0.0173(12) -0.0034(10) 0.0083(10) 0.0065(11)
C50 0.0226(13) 0.0341(15) 0.0139(12) -0.0040(10) 0.0079(10) 0.0062(11)
C51 0.0239(13) 0.0318(14) 0.0161(12) -0.0063(10) 0.0061(10) 0.0043(11)
C52 0.0220(12) 0.0346(15) 0.0109(11) -0.0075(10) 0.0011(10) 0.0023(11)
C53 0.0211(12) 0.0322(14) 0.0138(12) -0.0084(10) 0.0026(10) -0.0012(11)
C54 0.0280(14) 0.0292(14) 0.0178(13) -0.0092(11) 0.0049(11) -0.0007(11)
C55 0.0304(14) 0.0273(14) 0.0212(13) -0.0104(11) 0.0050(12) -0.0067(11)
C56 0.0235(13) 0.0325(15) 0.0207(13) -0.0126(11) 0.0052(11) -0.0100(11)
C57 0.0249(13) 0.0300(14) 0.0257(14) -0.0060(11) 0.0086(11) -0.0089(11)
C58 0.0182(12) 0.0287(14) 0.0231(13) -0.0035(11) 0.0075(11) -0.0072(10)
C59 0.0132(11) 0.0327(14) 0.0209(13) -0.0060(11) 0.0038(10) -0.0046(10)
C60 0.0150(11) 0.0312(14) 0.0164(12) -0.0002(10) 0.0036(10) 0.0024(10)
C61 0.0139(11) 0.0272(13) 0.0150(11) -0.0002(10) 0.0072(9) 0.0028(9)
C62 0.0152(11) 0.0234(12) 0.0141(11) 0.0020(9) 0.0062(9) 0.0070(9)
C63 0.0166(11) 0.0254(13) 0.0155(12) 0.0034(10) 0.0051(10) 0.0066(10)
C64 0.0222(12) 0.0208(12) 0.0174(12) 0.0041(9) 0.0082(10) 0.0080(10)
C65 0.0239(12) 0.0174(11) 0.0166(12) 0.0014(9) 0.0076(10) 0.0045(9)
C66 0.0237(12) 0.0165(12) 0.0224(13) -0.0017(10) 0.0085(11) 0.0000(10)
C67 0.0271(13) 0.0183(12) 0.0235(13) 0.0033(10) 0.0124(11) 0.0025(10)
C68 0.0247(13) 0.0287(14) 0.0229(13) -0.0002(11) 0.0121(11) -0.0034(11)
C69 0.0295(14) 0.0287(14) 0.0203(13) 0.0030(11) 0.0137(11) -0.0027(11)
C70 0.0198(12) 0.0325(15) 0.0217(13) 0.0014(11) 0.0106(11) -0.0031(11)
C71 0.0206(12) 0.0350(15) 0.0154(12) 0.0018(10) 0.0094(10) 0.0004(11)
C72 0.0246(13) 0.0344(15) 0.0138(12) 0.0016(10) 0.0099(10) 0.0025(11)
C73 0.0215(12) 0.0368(15) 0.0141(12) -0.0012(10) 0.0051(10) 0.0051(11)
C74 0.0200(12) 0.0378(15) 0.0086(11) -0.0034(10) 0.0026(10) 0.0018(11)
C75 0.0195(12) 0.0381(15) 0.0078(11) -0.0007(10) -0.0009(10) 0.0045(11)
C76 0.0169(11) 0.0377(15) 0.0096(11) -0.0028(10) -0.0013(9) 0.0036(11)
C77 0.0179(12) 0.0347(15) 0.0126(11) -0.0068(10) -0.0004(10) -0.0020(10)
C78 0.0184(12) 0.0375(16) 0.0177(12) -0.0087(11) 0.0025(10) -0.0045(11)
C79 0.0136(11) 0.0352(15) 0.0216(13) -0.0056(11) 0.0020(10) -0.0040(10)
C80 0.0158(12) 0.0430(17) 0.0143(12) -0.0030(11) 0.0020(10) 0.0035(11)
C81 0.0126(11) 0.0384(15) 0.0143(12) 0.0003(10) 0.0025(10) 0.0075(10)
C82 0.0149(11) 0.0330(14) 0.0139(12) 0.0032(10) 0.0030(10) 0.0108(10)
C83 0.0213(12) 0.0331(15) 0.0165(12) 0.0045(11) 0.0052(10) 0.0116(11)
C84 0.0230(12) 0.0231(13) 0.0184(12) 0.0054(10) 0.0057(10) 0.0088(10)
C85 0.0288(13) 0.0210(12) 0.0190(12) 0.0058(10) 0.0107(11) 0.0064(10)
C86 0.0279(14) 0.0318(15) 0.0185(13) 0.0076(11) 0.0108(11) 0.0066(11)
C87 0.0271(13) 0.0309(14) 0.0159(12) 0.0073(10) 0.0108(11) 0.0045(11)
C88 0.0261(13) 0.0379(16) 0.0107(11) 0.0042(10) 0.0075(10) 0.0020(11)
C89 0.0217(12) 0.0393(16) 0.0087(11) 0.0033(10) 0.0016(10) 0.0067(11)
C90 0.0246(13) 0.0366(15) 0.0120(12) 0.0068(10) 0.0029(10) 0.0089(11)
C91 0.0192(12) 0.0365(15) 0.0113(11) 0.0043(10) 0.0010(10) 0.0094(11)
C92 0.0153(11) 0.0414(16) 0.0088(11) 0.0010(10) -0.0027(9) 0.0065(11)
C93 0.0311(15) 0.0471(19) 0.0219(14) -0.0022(13) 0.0034(12) 0.0208(14)
C94 0.056(2) 0.0282(15) 0.0235(15) 0.0024(12) 0.0109(14) 0.0144(14)
C95 0.066(2) 0.0241(15) 0.0298(16) 0.0034(12) 0.0190(16) 0.0067(15)
C96 0.0221(12) 0.0270(13) 0.0131(11) -0.0024(10) 0.0027(10) 0.0049(10)
C97 0.0277(14) 0.0420(17) 0.0223(14) -0.0064(12) 0.0058(12) 0.0135(13)
C98 0.051(2) 0.0269(16) 0.0417(18) -0.0110(14) 0.0196(16) -0.0084(14)
C99 0.0231(12) 0.0213(13) 0.0221(13) -0.0017(10) 0.0068(11) 0.0033(10)
C100 0.0219(13) 0.0440(18) 0.0268(15) -0.0030(13) 0.0120(12) 0.0031(12)
C101 0.0338(15) 0.0377(17) 0.0209(14) -0.0113(12) 0.0087(12) 0.0036(13)
C102 0.0158(12) 0.0414(16) 0.0216(13) -0.0047(12) 0.0054(11) 0.0001(11)
C103 0.0214(12) 0.0300(14) 0.0220(13) 0.0049(11) 0.0071(11) 0.0094(11)
C104 0.0372(16) 0.0304(16) 0.0373(17) -0.0006(13) 0.0213(14) -0.0057(13)
C105 0.0278(14) 0.0442(18) 0.0167(13) -0.0018(12) 0.0083(11) 0.0032(13)
C106 0.0195(13) 0.065(2) 0.0204(14) -0.0051(14) 0.0000(12) 0.0048(14)
C107 0.0285(14) 0.0467(19) 0.0208(14) 0.0097(13) 0.0066(12) 0.0159(13)
C108 0.0407(17) 0.0368(17) 0.0228(14) 0.0109(12) 0.0141(13) 0.0098(14)
C109 0.033(2) 0.081(3) 0.093(4) -0.032(3) 0.007(2) -0.017(2)
C110 0.039(2) 0.106(4) 0.078(4) -0.031(3) 0.009(2) 0.000(3)
C111 0.062(3) 0.090(4) 0.078(4) -0.027(3) 0.004(3) 0.026(3)
C112 0.068(3) 0.090(4) 0.067(3) -0.021(3) -0.001(3) 0.004(3)
C113 0.061(3) 0.078(4) 0.074(3) -0.033(3) 0.018(3) -0.009(3)
C114 0.046(2) 0.068(3) 0.095(4) -0.031(3) 0.013(3) -0.011(2)
C115 0.084(10) 0.066(8) 0.039(6) -0.007(6) -0.015(7) -0.038(7)
C015 0.035(3) 0.063(4) 0.061(4) 0.000(3) -0.006(3) -0.024(3)
C116 0.153(8) 0.111(6) 0.090(5) -0.024(5) -0.006(5) 0.005(5)

loop_
_atom_type_symbol
_atom_type_description
_atom_type_scat_dispersion_real
_atom_type_scat_dispersion_imag
_atom_type_scat_source
C C 0.0033 0.0016 'International Tables Vol C Tables 4.2.6.8 and 6.1.1.4'
F F 0.0171 0.0103 'International Tables Vol C Tables 4.2.6.8 and 6.1.1.4'
H H 0.0000 0.0000 'International Tables Vol C Tables 4.2.6.8 and 6.1.1.4'

loop_
_geom_angle_atom_site_label_1
_geom_angle_atom_site_label_2
_geom_angle_atom_site_label_3
_geom_angle
_geom_angle_site_symmetry_1
_geom_angle_site_symmetry_3
F27A F25 C101 61.5(5) . .
F27A F25 F26A 111.5(7) . .
C101 F25 F26A 55.6(4) . .
F25A F26 C101 63.0(4) . .
F25A F26 F27A 111.3(6) . .
C101 F26 F27A 54.0(4) . .
F26A F27 F25A 133.6(7) . .
F26A F27 C101 71.8(5) . .
F25A F27 C101 63.3(4) . .
F26 F25A F27 116.1(6) . .
F26 F25A C101 63.4(4) . .
F27 F25A C101 58.6(4) . .
F27 F26A C101 63.2(5) . .
F27 F26A F25 110.7(6) . .
C101 F26A F25 54.5(3) . .
F25 F27A C101 75.2(7) . .
F25 F27A F26 135.6(8) . .
C101 F27A F26 62.8(5) . .
F39A F39 C105 76(2) . .
F39 F39A C105 78(2) . .
C6 C1 C2 118.6(3) . .
C6 C1 C10 118.2(2) . .
C2 C1 C10 120.2(3) . .
C13 C2 C1 120.5(3) . .
C13 C2 C3 118.0(2) . .
C1 C2 C3 119.0(3) . .
C16 C3 C4 117.6(2) . .
C16 C3 C2 118.3(3) . .
C4 C3 C2 120.3(2) . .
C5 C4 C3 116.4(3) . .
C5 C4 C19 118.3(2) . .
C3 C4 C19 121.2(2) . .
C4 C5 C6 123.3(3) . .
C4 C5 C22 121.6(3) . .
C6 C5 C22 108.7(2) . .
C1 C6 C5 121.8(2) . .
C1 C6 C7 124.6(3) . .
C5 C6 C7 108.9(3) . .
C23 C7 C8 107.9(2) . .
C23 C7 C6 100.7(2) . .
C8 C7 C6 107.5(2) . .
C23 C7 C93 110.7(3) . .
C8 C7 C93 116.1(2) . .
C6 C7 C93 112.6(2) . .
C9 C8 C26 117.8(3) . .
C9 C8 C7 117.2(2) . .
C26 C8 C7 122.2(3) . .
C8 C9 C29 121.7(3) . .
C8 C9 C10 125.3(3) . .
C29 C9 C10 108.9(3) . .
C1 C10 C11 111.7(2) . .
C1 C10 C9 107.0(2) . .
C11 C10 C9 100.8(2) . .
C1 C10 C94 114.3(2) . .
C11 C10 C94 110.3(3) . .
C9 C10 C94 112.0(2) . .
C30 C11 C12 123.7(3) . .
C30 C11 C10 110.1(3) . .
C12 C11 C10 123.0(3) . .
C11 C12 C13 108.0(3) . .
C11 C12 C95 115.7(2) . .
C13 C12 C95 110.3(2) . .
C11 C12 C33 108.9(2) . .
C13 C12 C33 100.7(2) . .
C95 C12 C33 112.0(3) . .
C14 C13 C2 120.3(3) . .
C14 C13 C12 107.3(3) . .
C2 C13 C12 126.1(2) . .
C15 C14 C13 120.0(3) . .
C15 C14 C34 119.4(2) . .
C13 C14 C34 111.3(2) . .
C14 C15 C16 120.3(2) . .
C14 C15 C37 120.7(3) . .
C16 C15 C37 109.4(2) . .
C3 C16 C15 120.9(3) . .
C3 C16 C17 124.6(2) . .
C15 C16 C17 108.9(2) . .
C18 C17 C16 112.6(2) . .
C18 C17 C96 110.4(2) . .
C16 C17 C96 108.0(2) . .
C18 C17 C38 109.2(2) . .
C16 C17 C38 100.2(2) . .
C96 C17 C38 116.09(19) . .
C41 C18 C19 121.0(2) . .
C41 C18 C17 116.4(2) . .
C19 C18 C17 120.9(2) . .
C18 C19 C20 118.1(2) . .
C18 C19 C4 119.5(2) . .
C20 C19 C4 119.8(2) . .
C43 C20 C19 119.9(2) . .
C43 C20 C21 117.4(2) . .
C19 C20 C21 119.9(3) . .
C22 C21 C46 116.7(2) . .
C22 C21 C20 118.2(2) . .
C46 C21 C20 121.2(3) . .
C21 C22 C23 122.5(3) . .
C21 C22 C5 121.9(2) . .
C23 C22 C5 109.2(3) . .
C24 C23 C22 119.8(3) . .
C24 C23 C7 123.3(3) . .
C22 C23 C7 111.5(2) . .
C23 C24 C47 119.2(3) . .
C23 C24 C25 122.7(3) . .
C47 C24 C25 112.9(2) . .
C24 C25 C26 106.6(2) . .
C24 C25 C49 99.3(2) . .
C26 C25 C49 112.5(2) . .
C24 C25 C97 115.3(2) . .
C26 C25 C97 110.1(2) . .
C49 C25 C97 112.6(2) . .
C27 C26 C8 120.0(3) . .
C27 C26 C25 120.0(2) . .
C8 C26 C25 119.5(3) . .
C26 C27 C28 121.3(3) . .
C26 C27 C51 121.8(3) . .
C28 C27 C51 116.5(2) . .
C29 C28 C27 116.6(3) . .
C29 C28 C54 116.6(3) . .
C27 C28 C54 122.2(3) . .
C28 C29 C9 121.6(3) . .
C28 C29 C30 124.1(3) . .
C9 C29 C30 108.4(3) . .
C11 C30 C29 110.9(3) . .
C11 C30 C31 126.3(3) . .
C29 C30 C31 120.1(3) . .
C30 C31 C55 109.3(2) . .
C30 C31 C32 107.9(2) . .
C55 C31 C32 101.5(2) . .
C30 C31 C98 111.0(3) . .
C55 C31 C98 111.6(3) . .
C32 C31 C98 114.9(2) . .
C33 C32 C57 119.0(3) . .
C33 C32 C31 123.1(3) . .
C57 C32 C31 109.2(3) . .
C32 C33 C34 118.8(3) . .
C32 C33 C12 123.9(3) . .
C34 C33 C12 109.3(3) . .
C35 C34 C33 123.6(3) . .
C35 C34 C14 120.8(2) . .
C33 C34 C14 106.5(3) . .
C34 C35 C58 116.5(2) . .
C34 C35 C36 119.2(2) . .
C58 C35 C36 117.2(2) . .
C37 C36 C61 116.5(2) . .
C37 C36 C35 117.8(2) . .
C61 C36 C35 122.3(2) . .
C36 C37 C38 123.0(2) . .
C36 C37 C15 121.2(2) . .
C38 C37 C15 108.4(2) . .
C39 C38 C37 120.2(2) . .
C39 C38 C17 125.4(2) . .
C37 C38 C17 109.2(2) . .
C38 C39 C62 119.1(2) . .
C38 C39 C40 116.0(2) . .
C62 C39 C40 123.3(2) . .
C65 C40 C39 109.9(2) . .
C65 C40 C99 110.3(2) . .
C39 C40 C99 111.5(2) . .
C65 C40 C41 99.87(19) . .
C39 C40 C41 109.5(2) . .
C99 C40 C41 115.2(2) . .
C18 C41 C42 120.6(2) . .
C18 C41 C40 125.0(2) . .
C42 C41 C40 109.5(2) . .
C41 C42 C43 121.5(3) . .
C41 C42 C66 108.8(2) . .
C43 C42 C66 120.8(2) . .
C42 C43 C44 116.4(3) . .
C42 C43 C20 118.9(2) . .
C44 C43 C20 119.8(2) . .
C45 C44 C43 121.1(3) . .
C45 C44 C68 110.0(2) . .
C43 C44 C68 123.6(2) . .
C44 C45 C46 121.7(3) . .
C44 C45 C70 109.6(3) . .
C46 C45 C70 120.4(3) . .
C47 C46 C45 117.9(3) . .
C47 C46 C21 119.4(3) . .
C45 C46 C21 118.2(2) . .
C24 C47 C46 121.6(3) . .
C24 C47 C48 110.6(2) . .
C46 C47 C48 123.9(3) . .
C71 C48 C49 112.5(2) . .
C71 C48 C47 110.6(2) . .
C49 C48 C47 99.4(2) . .
C71 C48 C100 109.3(2) . .
C49 C48 C100 113.5(2) . .
C47 C48 C100 111.2(2) . .
C50 C49 C48 123.1(3) . .
C50 C49 C25 122.7(3) . .
C48 C49 C25 111.1(2) . .
C49 C50 C73 123.4(3) . .
C49 C50 C51 121.6(3) . .
C73 C50 C51 110.6(2) . .
C27 C51 C52 108.5(2) . .
C27 C51 C50 113.2(2) . .
C52 C51 C50 99.7(2) . .
C27 C51 C101 107.3(2) . .
C52 C51 C101 113.8(2) . .
C50 C51 C101 114.3(2) . .
C74 C52 C53 121.6(3) . .
C74 C52 C51 112.2(2) . .
C53 C52 C51 124.1(3) . .
C77 C53 C52 118.6(3) . .
C77 C53 C54 121.5(2) . .
C52 C53 C54 117.5(2) . .
C55 C54 C53 118.2(3) . .
C55 C54 C28 119.2(3) . .
C53 C54 C28 116.8(2) . .
C54 C55 C56 120.0(3) . .
C54 C55 C31 125.5(3) . .
C56 C55 C31 109.1(2) . .
C78 C56 C55 122.1(3) . .
C78 C56 C57 121.2(3) . .
C55 C56 C57 108.6(3) . .
C58 C57 C32 122.8(3) . .
C58 C57 C56 119.3(3) . .
C32 C57 C56 109.0(3) . .
C57 C58 C59 116.5(2) . .
C57 C58 C35 118.9(3) . .
C59 C58 C35 119.0(2) . .
C79 C59 C58 121.4(3) . .
C79 C59 C60 112.3(3) . .
C58 C59 C60 122.9(2) . .
C59 C60 C81 100.8(2) . .
C59 C60 C61 108.6(2) . .
C81 C60 C61 111.6(2) . .
C59 C60 C102 112.2(2) . .
C81 C60 C102 114.6(2) . .
C61 C60 C102 108.7(2) . .
C62 C61 C36 120.8(2) . .
C62 C61 C60 120.2(2) . .
C36 C61 C60 118.3(2) . .
C61 C62 C39 120.2(2) . .
C61 C62 C63 120.0(2) . .
C39 C62 C63 119.0(2) . .
C64 C63 C82 99.5(2) . .
C64 C63 C62 108.9(2) . .
C82 C63 C62 110.7(2) . .
C64 C63 C103 112.9(2) . .
C82 C63 C103 112.2(2) . .
C62 C63 C103 111.9(2) . .
C65 C64 C84 119.5(2) . .
C65 C64 C63 123.2(2) . .
C84 C64 C63 113.0(2) . .
C64 C65 C66 120.3(2) . .
C64 C65 C40 123.2(2) . .
C66 C65 C40 111.2(2) . .
C65 C66 C67 121.4(3) . .
C65 C66 C42 108.1(2) . .
C67 C66 C42 123.1(2) . .
C66 C67 C85 118.5(2) . .
C66 C67 C68 115.7(2) . .
C85 C67 C68 124.1(2) . .
C67 C68 C69 110.8(2) . .
C67 C68 C44 111.3(2) . .
C69 C68 C44 99.9(2) . .
C67 C68 C104 110.4(2) . .
C69 C68 C104 114.3(2) . .
C44 C68 C104 109.8(2) . .
C87 C69 C70 118.6(3) . .
C87 C69 C68 122.4(2) . .
C70 C69 C68 110.3(2) . .
C71 C70 C69 122.6(3) . .
C71 C70 C45 120.7(3) . .
C69 C70 C45 107.8(2) . .
C72 C71 C70 118.1(3) . .
C72 C71 C48 121.6(3) . .
C70 C71 C48 117.8(2) . .
C88 C72 C71 118.3(3) . .
C88 C72 C73 117.2(3) . .
C71 C72 C73 122.2(3) . .
C72 C73 C50 112.3(2) . .
C72 C73 C74 109.0(2) . .
C50 C73 C74 99.3(2) . .
C72 C73 C105 109.1(2) . .
C50 C73 C105 115.0(2) . .
C74 C73 C105 111.8(2) . .
C52 C74 C75 121.2(2) . .
C52 C74 C73 112.5(2) . .
C75 C74 C73 123.5(3) . .
C89 C75 C76 119.4(2) . .
C89 C75 C74 117.7(2) . .
C76 C75 C74 119.8(3) . .
C75 C76 C92 117.6(3) . .
C75 C76 C77 118.5(2) . .
C92 C76 C77 121.8(2) . .
C53 C77 C78 117.7(3) . .
C53 C77 C76 119.9(2) . .
C78 C77 C76 118.8(2) . .
C56 C78 C79 116.1(2) . .
C56 C78 C77 119.7(3) . .
C79 C78 C77 119.8(3) . .
C59 C79 C78 121.8(3) . .
C59 C79 C80 112.9(2) . .
C78 C79 C80 122.5(2) . .
C79 C80 C92 110.9(2) . .
C79 C80 C81 100.4(2) . .
C92 C80 C81 111.5(2) . .
C79 C80 C106 110.0(3) . .
C92 C80 C106 107.6(2) . .
C81 C80 C106 116.3(2) . .
C82 C81 C80 121.9(2) . .
C82 C81 C60 122.0(2) . .
C80 C81 C60 111.2(2) . .
C81 C82 C63 122.7(2) . .
C81 C82 C83 122.7(2) . .
C63 C82 C83 112.3(2) . .
C82 C83 C84 100.1(2) . .
C82 C83 C91 111.0(2) . .
C84 C83 C91 107.5(2) . .
C82 C83 C107 110.3(2) . .
C84 C83 C107 113.5(3) . .
C91 C83 C107 113.6(2) . .
C64 C84 C85 120.7(3) . .
C64 C84 C83 110.7(2) . .
C85 C84 C83 125.5(2) . .
C67 C85 C84 119.4(2) . .
C67 C85 C86 121.5(2) . .
C84 C85 C86 117.0(3) . .
C85 C86 C87 110.3(2) . .
C85 C86 C90 108.0(2) . .
C87 C86 C90 100.4(2) . .
C85 C86 C108 112.7(2) . .
C87 C86 C108 110.0(2) . .
C90 C86 C108 114.7(2) . .
C69 C87 C88 119.0(3) . .
C69 C87 C86 124.2(3) . .
C88 C87 C86 110.5(3) . .
C72 C88 C87 122.6(3) . .
C72 C88 C89 122.1(3) . .
C87 C88 C89 107.2(2) . .
C90 C89 C75 121.9(3) . .
C90 C89 C88 110.1(3) . .
C75 C89 C88 119.4(2) . .
C89 C90 C91 120.1(3) . .
C89 C90 C86 109.8(2) . .
C91 C90 C86 125.4(2) . .
C92 C91 C90 119.2(3) . .
C92 C91 C83 121.8(2) . .
C90 C91 C83 116.7(3) . .
C91 C92 C76 121.6(2) . .
C91 C92 C80 118.9(2) . .
C76 C92 C80 119.1(3) . .
F1 C93 F3 108.0(3) . .
F1 C93 F2 106.1(3) . .
F3 C93 F2 107.2(3) . .
F1 C93 C7 111.4(3) . .
F3 C93 C7 111.3(2) . .
F2 C93 C7 112.6(2) . .
F6 C94 F5 107.1(3) . .
F6 C94 F4 108.7(3) . .
F5 C94 F4 106.1(2) . .
F6 C94 C10 111.7(2) . .
F5 C94 C10 111.9(3) . .
F4 C94 C10 111.1(3) . .
F9 C95 F8 108.0(3) . .
F9 C95 F7 108.3(3) . .
F8 C95 F7 107.1(3) . .
F9 C95 C12 111.5(3) . .
F8 C95 C12 111.2(3) . .
F7 C95 C12 110.5(3) . .
F10 C96 F11 108.0(2) . .
F10 C96 F12 106.5(2) . .
F11 C96 F12 107.4(2) . .
F10 C96 C17 113.2(2) . .
F11 C96 C17 111.6(2) . .
F12 C96 C17 109.8(2) . .
F15 C97 F14 107.8(3) . .
F15 C97 F13 107.3(3) . .
F14 C97 F13 106.4(3) . .
F15 C97 C25 112.3(2) . .
F14 C97 C25 111.2(2) . .
F13 C97 C25 111.5(3) . .
F18 C98 F16 107.6(3) . .
F18 C98 F17 108.1(3) . .
F16 C98 F17 107.9(3) . .
F18 C98 C31 110.8(3) . .
F16 C98 C31 111.2(3) . .
F17 C98 C31 111.1(3) . .
F21 C99 F20 107.9(2) . .
F21 C99 F19 108.2(2) . .
F20 C99 F19 106.0(2) . .
F21 C99 C40 111.6(2) . .
F20 C99 C40 110.2(2) . .
F19 C99 C40 112.7(2) . .
F24 C100 F22 107.8(2) . .
F24 C100 F23 107.5(3) . .
F22 C100 F23 107.7(3) . .
F24 C100 C48 111.4(2) . .
F22 C100 C48 111.6(3) . .
F23 C100 C48 110.7(2) . .
F27A C101 F27 129.4(4) . .
F27A C101 F25A 111.0(7) . .
F27 C101 F25A 58.1(5) . .
F27A C101 F26 63.1(7) . .
F27 C101 F26 106.8(3) . .
F25A C101 F26 53.6(5) . .
F27A C101 F25 43.3(6) . .
F27 C101 F25 108.7(3) . .
F25A C101 F25 138.7(4) . .
F26 C101 F25 105.2(4) . .
F27A C101 F26A 108.5(7) . .
F27 C101 F26A 45.0(4) . .
F25A C101 F26A 102.4(6) . .
F26 C101 F26A 139.3(4) . .
F25 C101 F26A 69.9(5) . .
F27A C101 C51 114.6(4) . .
F27 C101 C51 115.3(3) . .
F25A C101 C51 110.1(4) . .
F26 C101 C51 109.7(3) . .
F25 C101 C51 110.6(3) . .
F26A C101 C51 109.6(4) . .
F29 C102 F28 107.6(2) . .
F29 C102 F30 107.7(2) . .
F28 C102 F30 107.0(2) . .
F29 C102 C60 112.4(2) . .
F28 C102 C60 110.8(2) . .
F30 C102 C60 111.2(2) . .
F33 C103 F31 107.3(2) . .
F33 C103 F32 107.0(2) . .
F31 C103 F32 107.5(2) . .
F33 C103 C63 111.5(2) . .
F31 C103 C63 112.2(2) . .
F32 C103 C63 111.1(2) . .
F34 C104 F36 107.7(3) . .
F34 C104 F35 107.8(3) . .
F36 C104 F35 107.5(3) . .
F34 C104 C68 112.2(3) . .
F36 C104 C68 110.4(2) . .
F35 C104 C68 111.1(3) . .
F38 C105 F37 103.8(3) . .
F38 C105 F39A 119.5(5) . .
F37 C105 F39A 98.3(5) . .
F38 C105 F39 97.8(5) . .
F37 C105 F39 120.1(5) . .
F39A C105 F39 26.2(6) . .
F38 C105 C73 110.8(2) . .
F37 C105 C73 112.5(2) . .
F39A C105 C73 111.1(6) . .
F39 C105 C73 110.3(6) . .
F41 C106 F42 108.3(3) . .
F41 C106 F40 107.5(3) . .
F42 C106 F40 106.3(3) . .
F41 C106 C80 112.3(3) . .
F42 C106 C80 112.9(3) . .
F40 C106 C80 109.2(2) . .
F44 C107 F45 107.9(3) . .
F44 C107 F43 106.9(3) . .
F45 C107 F43 107.1(2) . .
F44 C107 C83 111.7(2) . .
F45 C107 C83 111.1(3) . .
F43 C107 C83 111.9(3) . .
F47 C108 F46 107.2(3) . .
F47 C108 F48 108.0(3) . .
F46 C108 F48 107.8(3) . .
F47 C108 C86 111.1(3) . .
F46 C108 C86 112.1(2) . .
F48 C108 C86 110.5(3) . .
C114 C109 C110 116.0(6) . .
C114 C109 C015 122.5(6) . .
C110 C109 C015 121.5(6) . .
C111 C110 C109 122.6(5) . .
C110 C111 C112 120.8(5) . .
C111 C112 C113 117.2(6) . .
C111 C112 C116 122.0(6) . .
C113 C112 C116 120.7(6) . .
C114 C113 C112 121.1(5) . .
C113 C114 C109 122.3(5) . .
C115 C015 C109 116.9(10) . .
C118 C117 C119 116.7(4) . 5_656
C118 C117 C120 123.2(5) . .
C119 C117 C120 120.1(4) 5_656 .
C119 C118 C117 122.5(4) . .
C118 C119 C117 120.8(4) . 5_656
C125 C121 C121 147.8(8) 2_656 2_656
C125 C121 C124 65.9(9) 2_656 .
C121 C121 C124 146.3(7) 2_656 .
C125 C121 C123 52.1(8) 2_656 .
C121 C121 C123 95.8(4) 2_656 .
C124 C121 C123 117.7(8) . .
C123 C122 C123 90.9(13) . 2_656
C123 C122 C127 27.3(7) . 2_656
C123 C122 C127 118.2(11) 2_656 2_656
C123 C122 C127 118.2(11) . .
C123 C122 C127 27.3(7) 2_656 .
C127 C122 C127 145.5(13) 2_656 .
C127 C123 C122 108.5(16) 2_656 .
C127 C123 C125 72.6(15) 2_656 2_656
C122 C123 C125 176.7(13) . 2_656
C127 C123 C121 122.7(16) 2_656 .
C122 C123 C121 128.8(10) . .
C125 C123 C121 50.2(8) 2_656 .
C127 C123 C123 153.0(14) 2_656 2_656
C122 C123 C123 44.5(7) . 2_656
C125 C123 C123 134.3(9) 2_656 2_656
C121 C123 C123 84.2(4) . 2_656
C121 C124 C125 53.6(8) . 2_656
C121 C125 C127 111.5(13) 2_656 .
C121 C125 C123 77.7(10) 2_656 2_656
C127 C125 C123 34.0(7) . 2_656
C121 C125 C124 60.5(9) 2_656 2_656
C127 C125 C124 167.8(15) . 2_656
C123 C125 C124 137.6(14) 2_656 2_656
C123 C127 C125 73.4(16) 2_656 .
C123 C127 C126 157(2) 2_656 .
C125 C127 C126 129.4(16) . .
C123 C127 C122 44.2(12) 2_656 .
C125 C127 C122 117.5(13) . .
C126 C127 C122 113.2(13) . .

loop_
_geom_bond_atom_site_label_1
_geom_bond_atom_site_label_2
_geom_bond_distance
_geom_bond_site_symmetry_2
F1 C93 1.320(4) .
F2 C93 1.332(4) .
F3 C93 1.329(4) .
F4 C94 1.335(4) .
F5 C94 1.330(4) .
F6 C94 1.326(4) .
F7 C95 1.336(4) .
F8 C95 1.335(5) .
F9 C95 1.314(4) .
F10 C96 1.328(3) .
F11 C96 1.334(3) .
F12 C96 1.335(3) .
F13 C97 1.336(4) .
F14 C97 1.326(4) .
F15 C97 1.321(3) .
F16 C98 1.330(4) .
F17 C98 1.330(5) .
F18 C98 1.329(4) .
F19 C99 1.331(3) .
F20 C99 1.330(3) .
F21 C99 1.327(3) .
F22 C100 1.333(4) .
F23 C100 1.337(4) .
F24 C100 1.328(4) .
F25 F27A 0.959(12) .
F25 C101 1.352(5) .
F25 F26A 1.560(9) .
F26 F25A 1.216(10) .
F26 C101 1.351(4) .
F26 F27A 1.354(13) .
F27 F26A 1.020(9) .
F27 F25A 1.280(9) .
F27 C101 1.287(4) .
F25A C101 1.346(7) .
F26A C101 1.370(8) .
F27A C101 1.228(8) .
F28 C102 1.328(4) .
F29 C102 1.326(3) .
F30 C102 1.334(3) .
F31 C103 1.329(3) .
F32 C103 1.331(3) .
F33 C103 1.326(3) .
F34 C104 1.329(4) .
F35 C104 1.336(4) .
F36 C104 1.329(4) .
F37 C105 1.318(4) .
F38 C105 1.315(4) .
F39 F39A 0.605(13) .
F39 C105 1.338(13) .
F39A C105 1.328(12) .
F40 C106 1.341(4) .
F41 C106 1.312(5) .
F42 C106 1.315(4) .
F43 C107 1.334(4) .
F44 C107 1.330(3) .
F45 C107 1.332(4) .
F46 C108 1.325(4) .
F47 C108 1.316(4) .
F48 C108 1.325(4) .
C1 C6 1.354(4) .
C1 C2 1.457(4) .
C1 C10 1.534(4) .
C2 C13 1.407(4) .
C2 C3 1.464(4) .
C3 C16 1.388(3) .
C3 C4 1.453(4) .
C4 C5 1.381(4) .
C4 C19 1.467(4) .
C5 C6 1.434(4) .
C5 C22 1.438(4) .
C6 C7 1.554(4) .
C7 C23 1.508(5) .
C7 C8 1.538(4) .
C7 C93 1.554(4) .
C8 C9 1.366(4) .
C8 C26 1.429(4) .
C9 C29 1.397(4) .
C9 C10 1.545(4) .
C10 C11 1.535(5) .
C10 C94 1.561(4) .
C11 C30 1.336(4) .
C11 C12 1.499(4) .
C12 C13 1.533(4) .
C12 C95 1.541(4) .
C12 C33 1.545(5) .
C13 C14 1.402(4) .
C14 C15 1.376(4) .
C14 C34 1.443(4) .
C15 C16 1.395(4) .
C15 C37 1.440(4) .
C16 C17 1.516(4) .
C17 C18 1.513(3) .
C17 C96 1.547(3) .
C17 C38 1.561(4) .
C18 C41 1.387(4) .
C18 C19 1.424(3) .
C19 C20 1.448(4) .
C20 C43 1.435(4) .
C20 C21 1.448(4) .
C21 C22 1.396(4) .
C21 C46 1.432(4) .
C22 C23 1.400(4) .
C23 C24 1.377(4) .
C24 C47 1.386(4) .
C24 C25 1.527(4) .
C25 C26 1.536(4) .
C25 C49 1.536(4) .
C25 C97 1.569(4) .
C26 C27 1.394(4) .
C27 C28 1.415(4) .
C27 C51 1.526(4) .
C28 C29 1.394(4) .
C28 C54 1.495(4) .
C29 C30 1.452(4) .
C30 C31 1.492(5) .
C31 C55 1.527(4) .
C31 C32 1.531(4) .
C31 C98 1.537(4) .
C32 C33 1.362(4) .
C32 C57 1.422(4) .
C33 C34 1.438(4) .
C34 C35 1.406(4) .
C35 C58 1.439(4) .
C35 C36 1.483(4) .
C36 C37 1.399(4) .
C36 C61 1.429(4) .
C37 C38 1.400(4) .
C38 C39 1.373(3) .
C39 C62 1.429(4) .
C39 C40 1.523(4) .
C40 C65 1.515(3) .
C40 C99 1.546(3) .
C40 C41 1.549(3) .
C41 C42 1.397(4) .
C42 C43 1.401(4) .
C42 C66 1.461(4) .
C43 C44 1.433(4) .
C44 C45 1.372(4) .
C44 C68 1.542(4) .
C45 C46 1.419(4) .
C45 C70 1.462(4) .
C46 C47 1.405(4) .
C47 C48 1.532(4) .
C48 C71 1.524(4) .
C48 C49 1.531(4) .
C48 C100 1.540(4) .
C49 C50 1.331(4) .
C50 C73 1.530(4) .
C50 C51 1.533(4) .
C51 C52 1.527(4) .
C51 C101 1.556(4) .
C52 C74 1.357(4) .
C52 C53 1.424(4) .
C53 C77 1.423(4) .
C53 C54 1.450(4) .
C54 C55 1.378(4) .
C55 C56 1.423(4) .
C56 C78 1.386(4) .
C56 C57 1.449(4) .
C57 C58 1.404(4) .
C58 C59 1.422(4) .
C59 C79 1.368(4) .
C59 C60 1.510(4) .
C60 C81 1.533(4) .
C60 C61 1.535(4) .
C60 C102 1.552(3) .
C61 C62 1.401(4) .
C62 C63 1.552(3) .
C63 C64 1.518(4) .
C63 C82 1.524(4) .
C63 C103 1.570(3) .
C64 C65 1.364(4) .
C64 C84 1.401(3) .
C65 C66 1.394(4) .
C66 C67 1.397(4) .
C67 C85 1.398(4) .
C67 C68 1.524(4) .
C68 C69 1.529(4) .
C68 C104 1.543(4) .
C69 C87 1.369(4) .
C69 C70 1.405(4) .
C70 C71 1.398(4) .
C71 C72 1.398(4) .
C72 C88 1.395(4) .
C72 C73 1.522(4) .
C73 C74 1.531(4) .
C73 C105 1.561(4) .
C74 C75 1.423(4) .
C75 C89 1.404(4) .
C75 C76 1.420(4) .
C76 C92 1.443(4) .
C76 C77 1.452(4) .
C77 C78 1.436(4) .
C78 C79 1.420(4) .
C79 C80 1.503(4) .
C80 C92 1.530(4) .
C80 C81 1.533(4) .
C80 C106 1.549(4) .
C81 C82 1.316(4) .
C82 C83 1.527(4) .
C83 C84 1.527(4) .
C83 C91 1.535(4) .
C83 C107 1.565(4) .
C84 C85 1.409(4) .
C85 C86 1.532(4) .
C86 C87 1.532(4) .
C86 C90 1.534(4) .
C86 C108 1.555(4) .
C87 C88 1.401(4) .
C88 C89 1.463(4) .
C89 C90 1.384(4) .
C90 C91 1.407(4) .
C91 C92 1.389(4) .
C109 C114 1.383(8) .
C109 C110 1.388(8) .
C109 C015 1.499(9) .
C110 C111 1.376(9) .
C111 C112 1.387(8) .
C112 C113 1.391(8) .
C112 C116 1.513(10) .
C113 C114 1.377(8) .
C115 C015 1.176(17) .
C117 C118 1.390(6) .
C117 C119 1.403(7) 5_656
C117 C120 1.525(8) .
C118 C119 1.370(7) .
C119 C117 1.403(7) 5_656
C121 C125 1.277(15) 2_656
C121 C121 1.328(12) 2_656
C121 C124 1.381(15) .
C121 C123 1.623(12) .
C122 C123 1.161(11) .
C122 C123 1.161(11) 2_656
C122 C127 1.580(14) 2_656
C122 C127 1.580(14) .
C123 C127 0.765(14) 2_656
C123 C125 1.311(18) 2_656
C123 C123 1.65(2) 2_656
C124 C125 1.45(2) 2_656
C125 C121 1.277(15) 2_656
C125 C127 1.306(19) .
C125 C123 1.311(18) 2_656
C125 C124 1.45(2) 2_656
C126 C127 1.44(2) .
C127 C123 0.764(14) 2_656
